data_4510493
loop_
_publ_author_name
'Bhattacharya, Sudeshna'
'Sengupta, Satirtha'
'Bala, Sukhen'
'Goswami, Arijit'
'Ganguly, Sumi'
'Mondal, Raju'

_publ_section_title
;
 Pyrazole-Based Metallogels Showing an Unprecedented Colorimetric Ammonia
 Gas Sensing through Gel-to-Gel Transformation with a Rare Event of
 Time-Dependent Morphology Transformation
;
_journal_issue 5
_journal_name_full 'Crystal Growth &amp; Design'
_journal_page_first 2366
_journal_paper_doi 10.1021/cg5000827
_journal_volume 14
_journal_year 2014
_chemical_formula_sum 'C40 H54 Cl4 Cu2 N14 O8'
_chemical_formula_weight 1127.85
_chemical_name_systematic
; 
 ? 
;
_space_group_IT_number 2
_symmetry_cell_setting triclinic
_symmetry_space_group_name_Hall '-P 1'
_symmetry_space_group_name_H-M 'P -1'
_atom_sites_solution_hydrogens geom
_atom_sites_solution_primary direct
_atom_sites_solution_secondary difmap
_audit_creation_method SHELXL-97
_cell_angle_alpha 64.440(3)
_cell_angle_beta 88.745(4)
_cell_angle_gamma 81.227(4)
_cell_formula_units_Z 1
_cell_length_a 7.8450(9)
_cell_length_b 12.8786(15)
_cell_length_c 13.0629(16)
_cell_measurement_reflns_used 2226
_cell_measurement_temperature 120(2)
_cell_measurement_theta_max 54.12
_cell_measurement_theta_min 2.63
_cell_volume 1175.3(2)
_computing_cell_refinement 'Bruker APEX-2'
_computing_data_collection 'Bruker APEX-2'
_computing_data_reduction 'Bruker SHELXTL'
_computing_molecular_graphics 'Bruker SHELXTL'
_computing_publication_material 'Bruker SHELXTL'
_computing_structure_refinement 'SHELXL-97 (Sheldrick, 1997)'
_computing_structure_solution 'SHELXS-97 (Sheldrick, 1990)'
_diffrn_ambient_temperature 120(2)
_diffrn_detector_area_resol_mean 8
_diffrn_measured_fraction_theta_full 0.980
_diffrn_measured_fraction_theta_max 0.980
_diffrn_measurement_device_type 'Bruker APEX-2 CCD area detector'
_diffrn_measurement_method '/w scans'
_diffrn_radiation_monochromator graphite
_diffrn_radiation_source 'fine-focus sealed tube'
_diffrn_radiation_type MoK\a
_diffrn_radiation_wavelength 0.71073
_diffrn_reflns_av_R_equivalents 0.0553
_diffrn_reflns_av_sigmaI/netI 0.0629
_diffrn_reflns_limit_h_max 9
_diffrn_reflns_limit_h_min -9
_diffrn_reflns_limit_k_max 15
_diffrn_reflns_limit_k_min -15
_diffrn_reflns_limit_l_max 16
_diffrn_reflns_limit_l_min -16
_diffrn_reflns_number 15032
_diffrn_reflns_theta_full 26.20
_diffrn_reflns_theta_max 26.20
_diffrn_reflns_theta_min 1.73
_diffrn_standards_decay_% 0
_exptl_absorpt_coefficient_mu 1.200
_exptl_absorpt_correction_T_max 1.0000
_exptl_absorpt_correction_T_min 0.792098
_exptl_absorpt_correction_type multi-scan
_exptl_absorpt_process_details 'SADABS v.2.03 (Bruker, 2001), R(int)=0.0539 before correction'
_exptl_crystal_colour Green
_exptl_crystal_density_diffrn 1.594
_exptl_crystal_density_meas ?
_exptl_crystal_density_method 'not measured'
_exptl_crystal_description Block
_exptl_crystal_F_000 582
_exptl_crystal_size_max 0.28
_exptl_crystal_size_mid 0.24
_exptl_crystal_size_min 0.20
_refine_diff_density_max 0.406
_refine_diff_density_min -0.386
_refine_diff_density_rms 0.083
_refine_ls_extinction_method none
_refine_ls_goodness_of_fit_ref 1.051
_refine_ls_hydrogen_treatment refall
_refine_ls_matrix_type full
_refine_ls_number_parameters 415
_refine_ls_number_reflns 4617
_refine_ls_number_restraints 0
_refine_ls_restrained_S_all 1.051
_refine_ls_R_factor_all 0.0639
_refine_ls_R_factor_gt 0.0405
_refine_ls_shift/su_max 0.001
_refine_ls_shift/su_mean 0.000
_refine_ls_structure_factor_coef Fsqd
_refine_ls_weighting_details 'calc w=1/[\s^2^(Fo^2^)+(0.0389P)^2^+0.0000P] where P=(Fo^2^+2Fc^2^)/3'
_refine_ls_weighting_scheme calc
_refine_ls_wR_factor_gt 0.0833
_refine_ls_wR_factor_ref 0.0921
_reflns_number_gt 3405
_reflns_number_total 4617
_reflns_threshold_expression I>2\s(I)
_cod_data_source_file cg5000827_si_001.cif
_cod_data_source_block 12sbj016_0m
_cod_depositor_comments
;
The following automatic conversions were performed:

'_symmetry_cell_setting' value 'Triclinic' changed to 'triclinic'
according to
/usr/data/users/saulius/crontab/automatic-downloads/rss-feeds/ACS/lib/dictionaries/cif_core.dic
dictionary named 'cif_core.dic' version 2.4.2 from 2011-04-26.

Automatic conversion script
Id: cif_fix_values 2281 2013-09-26 08:29:07Z andrius 

 Adding full bibliography for 4510493.cif.

The following automatic conversions were performed:

'_exptl_crystal_density_meas' value 'not measured' was changed to '?'
- the value is perceived as not measured.

Automatic conversion script
Id: cif_fix_values 3008 2015-01-20 13:52:24Z robertas 
;
_cod_original_sg_symbol_H-M P-1
_cod_database_code 4510493

loop_
_symmetry_equiv_pos_as_xyz
'x, y, z'
'-x, -y, -z'

loop_
_atom_site_label
_atom_site_type_symbol
_atom_site_fract_x
_atom_site_fract_y
_atom_site_fract_z
_atom_site_U_iso_or_equiv
_atom_site_adp_type
_atom_site_occupancy
_atom_site_symmetry_multiplicity
_atom_site_calc_flag
Cu1 Cu 0.35902(5) 0.22092(3) 0.80944(3) 0.01998(13) Uani 1 1 d
Cl2 Cl 0.04586(9) 0.29450(7) 0.74677(7) 0.02415(19) Uani 1 1 d
Cl1 Cl 0.48477(10) 0.14720(7) 0.69230(7) 0.0284(2) Uani 1 1 d
N1 N 0.3203(3) -0.0315(2) 0.9156(2) 0.0199(6) Uani 1 1 d
N2 N 0.3113(3) 0.0706(2) 0.9254(2) 0.0180(6) Uani 1 1 d
N3 N 0.2001(3) 0.1330(2) 1.0658(2) 0.0211(6) Uani 1 1 d
O2 O -0.2578(3) 0.33249(19) 1.23666(19) 0.0301(6) Uani 1 1 d
C6 C 0.2075(4) 0.3141(2) 1.0800(2) 0.0178(7) Uani 1 1 d
C4 C 0.2358(4) 0.0496(3) 1.0238(3) 0.0195(7) Uani 1 1 d
C10 C 0.0090(4) 0.4013(2) 1.1753(2) 0.0178(7) Uani 1 1 d
C5 C 0.2547(4) 0.2362(3) 1.0227(2) 0.0185(7) Uani 1 1 d
C3 C 0.1996(4) -0.0633(3) 1.0756(3) 0.0208(7) Uani 1 1 d
C2 C 0.2542(4) -0.1132(3) 1.0043(3) 0.0195(7) Uani 1 1 d
C11 C 0.0526(4) 0.3197(3) 1.1323(3) 0.0196(7) Uani 1 1 d
C12 C -0.1660(4) 0.4056(3) 1.2239(3) 0.0219(7) Uani 1 1 d
C9 C 0.1265(4) 0.4739(3) 1.1704(3) 0.0227(7) Uani 1 1 d
C1 C 0.2518(5) -0.2324(3) 1.0170(3) 0.0266(8) Uani 1 1 d
C8 C 0.2835(4) 0.4666(3) 1.1207(3) 0.0246(8) Uani 1 1 d
C7 C 0.3224(4) 0.3897(3) 1.0735(3) 0.0230(7) Uani 1 1 d
O1S O 0.0395(3) 0.0464(2) 0.2692(2) 0.0394(6) Uani 1 1 d
N1S N 0.0261(4) -0.1148(2) 0.4328(2) 0.0290(7) Uani 1 1 d
C3S C -0.0225(5) -0.0417(3) 0.3272(3) 0.0362(9) Uani 1 1 d
C2S C -0.0552(7) -0.2169(4) 0.4959(4) 0.0519(12) Uani 1 1 d
C1S C 0.1718(5) -0.0994(4) 0.4889(4) 0.0418(10) Uani 1 1 d
O2S O 0.4119(4) 0.8575(2) 0.7617(2) 0.0374(7) Uani 1 1 d
C4S C 0.5348(6) 0.8718(4) 0.6775(4) 0.0358(9) Uani 1 1 d
O1 O 0.3426(3) 0.26968(17) 0.93801(17) 0.0210(5) Uani 1 1 d
N4 N -0.2150(3) 0.4962(2) 1.2506(2) 0.0218(6) Uani 1 1 d
C13 C -0.3738(4) 0.5162(3) 1.2958(3) 0.0203(7) Uani 1 1 d
N5 N -0.4374(3) 0.6250(2) 1.2792(2) 0.0195(6) Uani 1 1 d
C14 C -0.4813(4) 0.4380(3) 1.3623(3) 0.0235(7) Uani 1 1 d
C15 C -0.6142(4) 0.5047(3) 1.3877(2) 0.0215(7) Uani 1 1 d
N6 N -0.5835(3) 0.6144(2) 1.3374(2) 0.0211(6) Uani 1 1 d
C16 C -0.7657(5) 0.4704(4) 1.4584(3) 0.0266(8) Uani 1 1 d
H16C H -0.853(5) 0.461(3) 1.418(3) 0.037(11) Uiso 1 1 d
H11 H -0.027(4) 0.270(3) 1.136(3) 0.026(9) Uiso 1 1 d
H3S H -0.140(4) -0.062(3) 0.298(3) 0.039(10) Uiso 1 1 d
H666 H -0.639(4) 0.669(3) 1.338(3) 0.020(9) Uiso 1 1 d
H16B H -0.814(5) 0.527(3) 1.476(3) 0.048(12) Uiso 1 1 d
H16A H -0.738(4) 0.395(3) 1.529(3) 0.044(11) Uiso 1 1 d
H444 H -0.157(4) 0.547(3) 1.239(3) 0.022(9) Uiso 1 1 d
H7 H 0.429(4) 0.388(2) 1.036(3) 0.023(8) Uiso 1 1 d
H3 H 0.148(4) -0.095(3) 1.137(3) 0.023(9) Uiso 1 1 d
H333 H 0.153(4) 0.114(3) 1.120(3) 0.026(10) Uiso 1 1 d
H14 H -0.470(4) 0.360(3) 1.381(3) 0.025(9) Uiso 1 1 d
H8 H 0.370(4) 0.516(3) 1.120(3) 0.030(9) Uiso 1 1 d
H9 H 0.096(4) 0.530(3) 1.205(3) 0.034(9) Uiso 1 1 d
H4SC H 0.615(5) 0.922(3) 0.683(3) 0.046(11) Uiso 1 1 d
H4SB H 0.494(6) 0.909(4) 0.605(4) 0.072(16) Uiso 1 1 d
H111 H 0.365(4) -0.032(3) 0.862(3) 0.034(11) Uiso 1 1 d
H1SC H 0.155(4) -0.129(3) 0.578(3) 0.048(11) Uiso 1 1 d
H4SA H 0.588(5) 0.802(4) 0.677(3) 0.064(14) Uiso 1 1 d
H2S H 0.363(6) 0.820(4) 0.754(4) 0.068(18) Uiso 1 1 d
H1SB H 0.182(6) -0.011(4) 0.456(4) 0.099(18) Uiso 1 1 d
H1SA H 0.281(7) -0.147(4) 0.481(4) 0.096(17) Uiso 1 1 d
H1C H 0.269(4) -0.235(3) 0.951(3) 0.018(8) Uiso 1 1 d
H1B H 0.146(5) -0.254(3) 1.045(3) 0.047(11) Uiso 1 1 d
H2SC H -0.095(5) -0.211(3) 0.566(3) 0.047(11) Uiso 1 1 d
H2SB H -0.154(6) -0.219(4) 0.444(4) 0.080(15) Uiso 1 1 d
H1A H 0.343(6) -0.281(4) 1.069(4) 0.067(14) Uiso 1 1 d
H2SA H 0.043(7) -0.287(5) 0.507(4) 0.100(19) Uiso 1 1 d

loop_
_atom_site_aniso_label
_atom_site_aniso_U_11
_atom_site_aniso_U_22
_atom_site_aniso_U_33
_atom_site_aniso_U_23
_atom_site_aniso_U_13
_atom_site_aniso_U_12
Cu1 0.0241(2) 0.0160(2) 0.0188(2) -0.00637(18) 0.00591(16) -0.00463(16)
Cl2 0.0228(4) 0.0199(4) 0.0288(5) -0.0093(4) 0.0025(3) -0.0044(3)
Cl1 0.0368(5) 0.0241(5) 0.0273(5) -0.0137(4) 0.0119(4) -0.0072(4)
N1 0.0233(15) 0.0173(15) 0.0188(15) -0.0076(13) 0.0024(12) -0.0032(12)
N2 0.0206(14) 0.0128(14) 0.0200(14) -0.0067(11) 0.0022(11) -0.0025(11)
N3 0.0251(15) 0.0193(16) 0.0197(15) -0.0086(13) 0.0097(13) -0.0069(12)
O2 0.0293(13) 0.0259(14) 0.0442(15) -0.0211(12) 0.0128(11) -0.0139(11)
C6 0.0204(16) 0.0129(16) 0.0151(16) -0.0014(13) -0.0025(13) -0.0016(13)
C4 0.0178(16) 0.0177(18) 0.0213(17) -0.0082(14) -0.0029(13) 0.0018(13)
C10 0.0194(16) 0.0142(17) 0.0170(16) -0.0042(14) -0.0008(13) -0.0020(13)
C5 0.0163(16) 0.0186(17) 0.0182(17) -0.0054(14) -0.0011(13) -0.0039(13)
C3 0.0200(17) 0.0214(19) 0.0215(18) -0.0087(15) 0.0020(14) -0.0065(14)
C2 0.0161(16) 0.0154(17) 0.0206(17) -0.0021(14) -0.0031(13) -0.0009(13)
C11 0.0209(17) 0.0169(17) 0.0205(17) -0.0065(14) 0.0006(13) -0.0062(14)
C12 0.0263(18) 0.0203(18) 0.0187(17) -0.0084(15) 0.0021(14) -0.0023(14)
C9 0.0283(18) 0.0166(18) 0.0236(18) -0.0089(15) 0.0017(14) -0.0039(14)
C1 0.030(2) 0.023(2) 0.031(2) -0.0146(18) 0.0058(18) -0.0096(17)
C8 0.0257(18) 0.0223(19) 0.0277(19) -0.0107(16) 0.0060(15) -0.0104(15)
C7 0.0230(17) 0.0199(18) 0.0223(18) -0.0059(15) 0.0045(14) -0.0031(14)
O1S 0.0588(17) 0.0260(15) 0.0314(15) -0.0094(12) 0.0217(13) -0.0130(13)
N1S 0.0407(17) 0.0238(16) 0.0205(16) -0.0054(13) 0.0046(13) -0.0132(13)
C3S 0.048(2) 0.034(2) 0.029(2) -0.0159(19) 0.0078(18) -0.0086(19)
C2S 0.075(3) 0.039(3) 0.036(3) -0.006(2) -0.001(2) -0.029(3)
C1S 0.037(2) 0.051(3) 0.041(3) -0.022(2) 0.0034(19) -0.008(2)
O2S 0.0444(16) 0.0351(17) 0.0429(17) -0.0229(14) 0.0150(13) -0.0186(14)
C4S 0.046(2) 0.034(2) 0.030(2) -0.013(2) 0.0092(19) -0.016(2)
O1 0.0246(12) 0.0195(12) 0.0206(12) -0.0086(10) 0.0078(9) -0.0092(9)
N4 0.0209(14) 0.0194(16) 0.0285(16) -0.0125(13) 0.0086(12) -0.0070(12)
C13 0.0200(16) 0.0187(18) 0.0207(17) -0.0068(15) 0.0005(13) -0.0046(14)
N5 0.0201(14) 0.0177(15) 0.0187(14) -0.0063(12) 0.0049(11) -0.0026(11)
C14 0.0265(18) 0.0188(19) 0.0260(19) -0.0100(16) 0.0037(14) -0.0053(15)
C15 0.0236(17) 0.0216(18) 0.0159(16) -0.0041(14) 0.0012(13) -0.0060(14)
N6 0.0202(14) 0.0167(16) 0.0222(15) -0.0053(13) 0.0070(12) -0.0010(12)
C16 0.0236(19) 0.031(2) 0.025(2) -0.0104(19) 0.0079(16) -0.0085(17)

loop_
_atom_type_symbol
_atom_type_description
_atom_type_scat_dispersion_real
_atom_type_scat_dispersion_imag
_atom_type_scat_source
C C 0.0033 0.0016 'International Tables Vol C Tables 4.2.6.8 and 6.1.1.4'
H H 0.0000 0.0000 'International Tables Vol C Tables 4.2.6.8 and 6.1.1.4'
N N 0.0061 0.0033 'International Tables Vol C Tables 4.2.6.8 and 6.1.1.4'
O O 0.0106 0.0060 'International Tables Vol C Tables 4.2.6.8 and 6.1.1.4'
Cu Cu 0.3201 1.2651 'International Tables Vol C Tables 4.2.6.8 and 6.1.1.4'
Cl Cl 0.1484 0.1585 'International Tables Vol C Tables 4.2.6.8 and 6.1.1.4'

loop_
_geom_angle_atom_site_label_1
_geom_angle_atom_site_label_2
_geom_angle_atom_site_label_3
_geom_angle
_geom_angle_site_symmetry_1
_geom_angle_site_symmetry_3
N2 Cu1 N5 166.80(10) . 2_567
N2 Cu1 O1 84.68(9) . .
N5 Cu1 O1 84.47(9) 2_567 .
N2 Cu1 Cl1 94.95(7) . .
N5 Cu1 Cl1 92.23(7) 2_567 .
O1 Cu1 Cl1 157.70(6) . .
N2 Cu1 Cl2 92.97(7) . .
N5 Cu1 Cl2 95.25(7) 2_567 .
O1 Cu1 Cl2 93.83(6) . .
Cl1 Cu1 Cl2 108.44(3) . .
C2 N1 N2 112.3(2) . .
C2 N1 H111 132(3) . .
N2 N1 H111 115(3) . .
C4 N2 N1 104.1(2) . .
C4 N2 Cu1 127.6(2) . .
N1 N2 Cu1 127.48(19) . .
C5 N3 C4 125.3(3) . .
C5 N3 H333 119(3) . .
C4 N3 H333 115(3) . .
C11 C6 C7 119.4(3) . .
C11 C6 C5 123.3(3) . .
C7 C6 C5 117.2(3) . .
N2 C4 C3 111.2(3) . .
N2 C4 N3 122.8(3) . .
C3 C4 N3 126.0(3) . .
C11 C10 C9 119.1(3) . .
C11 C10 C12 116.9(3) . .
C9 C10 C12 124.0(3) . .
O1 C5 N3 123.0(3) . .
O1 C5 C6 118.8(3) . .
N3 C5 C6 118.2(3) . .
C2 C3 C4 106.1(3) . .
C2 C3 H3 126(2) . .
C4 C3 H3 127(2) . .
N1 C2 C3 106.3(3) . .
N1 C2 C1 123.6(3) . .
C3 C2 C1 130.0(3) . .
C10 C11 C6 120.7(3) . .
C10 C11 H11 119.1(18) . .
C6 C11 H11 120.2(18) . .
O2 C12 N4 122.9(3) . .
O2 C12 C10 121.5(3) . .
N4 C12 C10 115.6(3) . .
C8 C9 C10 120.3(3) . .
C8 C9 H9 121.2(18) . .
C10 C9 H9 118.5(18) . .
C2 C1 H1C 110.1(19) . .
C2 C1 H1B 108(2) . .
H1C C1 H1B 112(3) . .
C2 C1 H1A 107(3) . .
H1C C1 H1A 109(3) . .
H1B C1 H1A 110(3) . .
C7 C8 C9 120.3(3) . .
C7 C8 H8 119.0(18) . .
C9 C8 H8 120.7(18) . .
C8 C7 C6 120.1(3) . .
C8 C7 H7 119.6(18) . .
C6 C7 H7 120.3(17) . .
C3S N1S C2S 122.2(3) . .
C3S N1S C1S 120.4(3) . .
C2S N1S C1S 117.3(3) . .
O1S C3S N1S 125.7(4) . .
O1S C3S H3S 121.8(18) . .
N1S C3S H3S 112.0(18) . .
N1S C2S H2SC 106(2) . .
N1S C2S H2SB 109(2) . .
H2SC C2S H2SB 115(3) . .
N1S C2S H2SA 103(3) . .
H2SC C2S H2SA 117(4) . .
H2SB C2S H2SA 106(4) . .
N1S C1S H1SC 111.2(19) . .
N1S C1S H1SB 110(3) . .
H1SC C1S H1SB 107(3) . .
N1S C1S H1SA 110(3) . .
H1SC C1S H1SA 106(3) . .
H1SB C1S H1SA 112(4) . .
C4S O2S H2S 102(4) . .
O2S C4S H4SC 109(2) . .
O2S C4S H4SB 117(3) . .
H4SC C4S H4SB 103(3) . .
O2S C4S H4SA 114(2) . .
H4SC C4S H4SA 115(3) . .
H4SB C4S H4SA 99(4) . .
C5 O1 Cu1 129.00(19) . .
C12 N4 C13 124.2(3) . .
C12 N4 H444 124(2) . .
C13 N4 H444 112(2) . .
N5 C13 C14 111.0(3) . .
N5 C13 N4 118.7(3) . .
C14 C13 N4 130.3(3) . .
C13 N5 N6 104.4(2) . .
C13 N5 Cu1 133.04(19) . 2_567
N6 N5 Cu1 122.5(2) . 2_567
C15 C14 C13 105.2(3) . .
C15 C14 H14 127(2) . .
C13 C14 H14 128(2) . .
N6 C15 C14 106.7(3) . .
N6 C15 C16 122.8(3) . .
C14 C15 C16 130.5(3) . .
C15 N6 N5 112.7(3) . .
C15 N6 H666 127(2) . .
N5 N6 H666 120(2) . .
C15 C16 H16C 111(2) . .
C15 C16 H16B 111(2) . .
H16C C16 H16B 104(3) . .
C15 C16 H16A 114(2) . .
H16C C16 H16A 106(3) . .
H16B C16 H16A 111(3) . .

loop_
_geom_bond_atom_site_label_1
_geom_bond_atom_site_label_2
_geom_bond_distance
_geom_bond_site_symmetry_2
Cu1 N2 1.962(2) .
Cu1 N5 2.003(2) 2_567
Cu1 O1 2.027(2) .
Cu1 Cl1 2.2623(8) .
Cu1 Cl2 2.5124(9) .
N1 C2 1.344(4) .
N1 N2 1.366(3) .
N1 H111 0.78(3) .
N2 C4 1.339(4) .
N3 C5 1.336(4) .
N3 C4 1.392(4) .
N3 H333 0.75(3) .
O2 C12 1.224(3) .
C6 C11 1.388(4) .
C6 C7 1.400(4) .
C6 C5 1.492(4) .
C4 C3 1.386(4) .
C10 C11 1.387(4) .
C10 C9 1.393(4) .
C10 C12 1.504(4) .
C5 O1 1.237(3) .
C3 C2 1.371(4) .
C3 H3 0.86(3) .
C2 C1 1.474(4) .
C11 H11 0.95(3) .
C12 N4 1.357(4) .
C9 C8 1.389(4) .
C9 H9 1.00(3) .
C1 H1C 0.89(3) .
C1 H1B 0.93(4) .
C1 H1A 0.94(4) .
C8 C7 1.371(4) .
C8 H8 0.99(3) .
C7 H7 0.96(3) .
O1S C3S 1.229(4) .
N1S C3S 1.314(4) .
N1S C2S 1.454(5) .
N1S C1S 1.455(5) .
C3S H3S 1.11(3) .
C2S H2SC 0.99(4) .
C2S H2SB 1.06(5) .
C2S H2SA 1.05(5) .
C1S H1SC 1.07(4) .
C1S H1SB 1.05(5) .
C1S H1SA 1.01(5) .
O2S C4S 1.416(4) .
O2S H2S 0.70(4) .
C4S H4SC 0.99(4) .
C4S H4SB 0.90(5) .
C4S H4SA 0.93(4) .
N4 C13 1.403(4) .
N4 H444 0.81(3) .
C13 N5 1.338(4) .
C13 C14 1.397(4) .
N5 N6 1.353(3) .
N5 Cu1 2.003(2) 2_567
C14 C15 1.376(4) .
C14 H14 0.91(3) .
C15 N6 1.335(4) .
C15 C16 1.490(4) .
N6 H666 0.77(3) .
C16 H16C 0.92(4) .
C16 H16B 0.88(4) .
C16 H16A 1.01(4) .
